data_4061524
loop_
_publ_author_name
'Zhongzhi Wu'
J.B.Diminnie
'Ziling Xue'

_journal_name_full Organometallics
_journal_paper_doi 10.1021/om050302f
_journal_year 2005
_chemical_formula_moiety
;
C16 H32 Li1 O4 1+,C38 H56 N3 Si2 Zr1 1-
;
_chemical_formula_sum 'C54 H88 Li N3 O4 Si2 Zr'
_space_group_IT_number 15
_symmetry_cell_setting monoclinic
_symmetry_space_group_name_Hall '-C 2yc'
_symmetry_space_group_name_H-M 'C 1 2/c 1'
_cell_angle_alpha 90
_cell_angle_beta 119.76(2)
_cell_angle_gamma 90
_cell_formula_units_Z 4
_cell_length_a 21.195(6)
_cell_length_b 17.434(5)
_cell_length_c 17.801(5)
_cell_volume 5710.192
_diffrn_ambient_temperature 173
_exptl_crystal_density_diffrn 1.16
_cod_depositor_comments
;

  Following symmetrically equivalent atoms were removed in order to
  leave only atoms from asymmetric unit:

  Si1A* Si 0.6374(1) 0.3001(1) 0.7477(1)
  C4A* C 0.6410(2) 0.3286(3) 0.6449(3)
  C5A* C 0.6088(2) 0.3963(3) 0.6025(3)
  C6A* C 0.6141(3) 0.4234(3) 0.5323(3)
  C7A* C 0.6513(3) 0.3815(4) 0.5016(3)
  C8A* C 0.6819(3) 0.3135(4) 0.5399(3)
  C9A* C 0.6773(2) 0.2870(3) 0.6109(3)
  H14A* H 0.6993(2) 0.2394(3) 0.6368(3)
  H13A* H 0.7067(3) 0.2837(4) 0.5179(3)
  H12A* H 0.6557(3) 0.3998(4) 0.4542(3)
  H11A* H 0.5920(3) 0.4707(3) 0.5057(3)
  H10A* H 0.5819(2) 0.4254(3) 0.6221(3)
  C10A* C 0.6711(2) 0.1958(2) 0.7657(3)
  C11A* C 0.6320(3) 0.1431(3) 0.6992(3)
  C12A* C 0.6489(3) 0.0644(3) 0.7109(4)
  C13A* C 0.7042(3) 0.0376(3) 0.7888(4)
  C14A* C 0.7427(3) 0.0878(3) 0.8548(4)
  C15A* C 0.7263(3) 0.1646(3) 0.8432(3)
  H19A* H 0.7540(3) 0.1984(3) 0.8901(3)
  H18A* H 0.7807(3) 0.0696(3) 0.9087(4)
  H17A* H 0.7153(3) -0.0156(3) 0.7965(4)
  H16A* H 0.6222(3) 0.0296(3) 0.6648(4)
  H15A* H 0.5936(3) 0.1607(3) 0.6453(3)
  C16A* C 0.7142(2) 0.3631(2) 0.8355(3)
  C17A* C 0.7181(2) 0.3501(3) 0.9228(3)
  H20A* H 0.6699(2) 0.3583(3) 0.9164(3)
  H21A* H 0.7527(2) 0.3863(3) 0.9654(3)
  H22A* H 0.7340(2) 0.2975(3) 0.9423(3)
  C18A* C 0.7894(2) 0.3505(3) 0.8444(3)
  H23A* H 0.7864(2) 0.3589(3) 0.7883(3)
  H24A* H 0.8056(2) 0.2979(3) 0.8638(3)
  H25A* H 0.8242(2) 0.3867(3) 0.8869(3)
  C19A* C 0.6941(3) 0.4483(2) 0.8121(3)
  H26A* H 0.6910(2) 0.4593(2) 0.7564(3)
  H27A* H 0.7314(2) 0.4808(2) 0.8571(3)
  H28A* H 0.6470(2) 0.4587(2) 0.8080(3)
  N1A* N 0.4545(2) 0.2431(2) 0.6368(2)
  C1A* C 0.4438(3) 0.2686(4) 0.5543(3)
  H1A* H 0.4591(3) 0.3222(4) 0.5588(3)
  H2A* H 0.3923(3) 0.2642(4) 0.5106(3)
  H3A* H 0.4728(3) 0.2367(4) 0.5373(3)
  C2A* C 0.4322(3) 0.1638(3) 0.6318(3)
  H4A* H 0.4397(3) 0.1474(3) 0.6883(3)
  H5A* H 0.4611(3) 0.1315(3) 0.6152(3)
  H6A* H 0.3806(3) 0.1590(3) 0.5884(3)
  C3A* C 0.4789(3) 0.4683(3) 0.6745(4)
  H7A* H 0.4648(3) 0.4353(3) 0.6241(4)
  H8A* H 0.5199(3) 0.5008(3) 0.6837(4)
  H9A* H 0.4377(3) 0.5008(3) 0.6645(4)
  O1A* O 0.5547(2) 0.1311(2) 1.3495(3)
  C20A* C 0.5399(8) 0.1144(8) 1.4131(9)
  C21A* C 0.5803(9) 0.0523(7) 1.4624(7)
  C22A* C 0.6396(6) 0.0530(8) 1.4489(9)
  C23A* C 0.6125(6) 0.0869(7) 1.3676(8)
  H35A* H 0.6509(6) 0.1185(7) 1.3667(8)
  H36A* H 0.5982(6) 0.0465(7) 1.3230(8)
  H33A* H 0.6570(6) 0.0003(8) 1.4491(9)
  H34A* H 0.6800(6) 0.0835(8) 1.4940(9)
  H31A* H 0.5525(9) 0.0039(7) 1.4416(7)
  H32A* H 0.5957(9) 0.0594(7) 1.5243(7)
  H29A* H 0.4875(8) 0.1027(8) 1.3873(9)
  H30A* H 0.5508(8) 0.1598(8) 1.4511(9)
  O2A* O 0.4397(2) 0.2579(2) 1.2749(2)
  C24A* C 0.4681(4) 0.3128(4) 1.3443(4)
  C25A* C 0.4058(3) 0.3539(3) 1.3399(4)
  C26A* C 0.3508(3) 0.3515(3) 1.2454(4)
  C27A* C 0.3651(3) 0.2755(3) 1.2171(4)
  H43A* H 0.3333(3) 0.2354(3) 1.2201(4)
  H44A* H 0.3556(3) 0.2786(3) 1.1568(4)
  H41A* H 0.3582(3) 0.3942(3) 1.2139(4)
  H42A* H 0.3007(3) 0.3541(3) 1.2359(4)
  H39A* H 0.4188(3) 0.4074(3) 1.3605(4)
  H40A* H 0.3875(3) 0.3277(3) 1.3747(4)
  H37A* H 0.5009(4) 0.3492(4) 1.3379(4)
  H38A* H 0.4958(4) 0.2864(4) 1.4007(4)

  Andrius Merkys
  2013-11-15
;
_cod_original_sg_symbol_H-M 'C 2/c'
_cod_original_formula_sum 'C54 H88 Li1 N3 O4 Si2 Zr1'
_cod_database_code 4061524

loop_
_symmetry_equiv_pos_site_id
_symmetry_equiv_pos_as_xyz
1 x,y,z
2 -x,y,1/2-z
3 1/2+x,1/2+y,z
4 1/2-x,1/2+y,1/2-z
5 -x,-y,-z
6 x,-y,-1/2+z
7 -1/2-x,-1/2-y,-z
8 -1/2+x,-1/2-y,-1/2+z

loop_
_atom_site_label
_atom_site_type_symbol
_atom_site_fract_x
_atom_site_fract_y
_atom_site_fract_z
Zr1 Zr 0.50000 0.3031(1) 0.75000
Si1 Si 0.3626(1) 0.3001(1) 0.7523(1)
N1 N 0.5455(2) 0.2431(2) 0.8632(2)
N2 N 0.50000 0.4214(3) 0.75000
O1 O 0.4453(2) 0.1311(2) 1.1505(3)
O2 O 0.5603(2) 0.2579(2) 1.2251(2)
Li1 Li 0.50000 0.1946(7) 1.25000
C1 C 0.5562(3) 0.2686(4) 0.9457(3)
C2 C 0.5678(3) 0.1638(3) 0.8682(3)
C3 C 0.5211(3) 0.4683(3) 0.8255(4)
C4 C 0.3590(2) 0.3286(3) 0.8551(3)
C5 C 0.3912(2) 0.3963(3) 0.8975(3)
C6 C 0.3859(3) 0.4234(3) 0.9677(3)
C7 C 0.3487(3) 0.3815(4) 0.9984(3)
C8 C 0.3181(3) 0.3135(4) 0.9601(3)
C9 C 0.3227(2) 0.2870(3) 0.8891(3)
C10 C 0.3289(2) 0.1958(2) 0.7343(3)
C11 C 0.3680(3) 0.1431(3) 0.8008(3)
C12 C 0.3511(3) 0.0644(3) 0.7891(4)
C13 C 0.2958(3) 0.0376(3) 0.7112(4)
C14 C 0.2573(3) 0.0878(3) 0.6452(4)
C15 C 0.2737(3) 0.1646(3) 0.6568(3)
C16 C 0.2858(2) 0.3631(2) 0.6645(3)
C17 C 0.2819(2) 0.3501(3) 0.5772(3)
C18 C 0.2106(2) 0.3505(3) 0.6556(3)
C19 C 0.3059(3) 0.4483(2) 0.6879(3)
C20 C 0.4601(8) 0.1144(8) 1.0869(9)
C21 C 0.4197(9) 0.0523(7) 1.0376(7)
C22 C 0.3604(6) 0.0530(8) 1.0511(9)
C23 C 0.3875(6) 0.0869(7) 1.1324(8)
C24 C 0.5319(4) 0.3128(4) 1.1557(4)
C25 C 0.5942(3) 0.3539(3) 1.1601(4)
C26 C 0.6492(3) 0.3515(3) 1.2546(4)
C27 C 0.6349(3) 0.2755(3) 1.2829(4)
H1 H 0.5409(3) 0.3222(4) 0.9412(3)
H2 H 0.6077(3) 0.2642(4) 0.9894(3)
H3 H 0.5272(3) 0.2367(4) 0.9627(3)
H4 H 0.5603(3) 0.1474(3) 0.8117(3)
H5 H 0.5389(3) 0.1315(3) 0.8848(3)
H6 H 0.6194(3) 0.1590(3) 0.9116(3)
H7 H 0.5352(3) 0.4353(3) 0.8759(4)
H8 H 0.4801(3) 0.5008(3) 0.8163(4)
H9 H 0.5623(3) 0.5008(3) 0.8355(4)
H10 H 0.4181(2) 0.4254(3) 0.8779(3)
H11 H 0.4080(3) 0.4707(3) 0.9943(3)
H12 H 0.3443(3) 0.3998(4) 1.0458(3)
H13 H 0.2933(3) 0.2837(4) 0.9821(3)
H14 H 0.3007(2) 0.2394(3) 0.8632(3)
H15 H 0.4064(3) 0.1607(3) 0.8547(3)
H16 H 0.3778(3) 0.0296(3) 0.8352(4)
H17 H 0.2847(3) -0.0156(3) 0.7035(4)
H18 H 0.2193(3) 0.0696(3) 0.5913(4)
H19 H 0.2460(3) 0.1984(3) 0.6099(3)
H20 H 0.3301(2) 0.3583(3) 0.5836(3)
H21 H 0.2473(2) 0.3863(3) 0.5346(3)
H22 H 0.2660(2) 0.2975(3) 0.5577(3)
H23 H 0.2136(2) 0.3589(3) 0.7117(3)
H24 H 0.1944(2) 0.2979(3) 0.6362(3)
H25 H 0.1758(2) 0.3867(3) 0.6131(3)
H26 H 0.3090(2) 0.4593(2) 0.7436(3)
H27 H 0.2686(2) 0.4808(2) 0.6429(3)
H28 H 0.3530(2) 0.4587(2) 0.6920(3)
H29 H 0.5125(8) 0.1027(8) 1.1127(9)
H30 H 0.4492(8) 0.1598(8) 1.0489(9)
H31 H 0.4475(9) 0.0039(7) 1.0584(7)
H32 H 0.4043(9) 0.0594(7) 0.9757(7)
H33 H 0.3430(6) 0.0003(8) 1.0509(9)
H34 H 0.3200(6) 0.0835(8) 1.0060(9)
H35 H 0.3491(6) 0.1185(7) 1.1333(8)
H36 H 0.4018(6) 0.0465(7) 1.1770(8)
H37 H 0.4991(4) 0.3492(4) 1.1621(4)
H38 H 0.5042(4) 0.2864(4) 1.0993(4)
H39 H 0.5812(3) 0.4074(3) 1.1395(4)
H40 H 0.6125(3) 0.3277(3) 1.1253(4)
H41 H 0.6418(3) 0.3942(3) 1.2861(4)
H42 H 0.6993(3) 0.3541(3) 1.2641(4)
H43 H 0.6667(3) 0.2354(3) 1.2799(4)
H44 H 0.6444(3) 0.2786(3) 1.3432(4)
